data_4501982
loop_
_publ_author_name
'Robin, Abel'
'Iavicoli, Patrizia'
'Wurst, Klaus'
'Dyer, Matthew S.'
'Haq, Sam'
'Amabilino, David B.'
'Raval, Rasmita'

_publ_section_title
;
 A Racemic Conglomerate Nipped in the Bud: A Molecular View of Enantiomer
 Cross-Inhibition of Conglomerate Nucleation at a Surface
;
_journal_issue 10
_journal_name_full 'Crystal Growth &amp; Design'
_journal_page_first 4516
_journal_paper_doi 10.1021/cg100806w
_journal_volume 10
_journal_year 2010
_chemical_formula_sum 'C12 H14 O6'
_chemical_formula_weight 254.23
_chemical_name_systematic
; 
 ? 
;
_space_group_IT_number 52
_symmetry_cell_setting orthorhombic
_symmetry_space_group_name_Hall '-P 2a 2bc'
_symmetry_space_group_name_H-M 'P n n a'
_atom_sites_solution_hydrogens geom
_atom_sites_solution_primary direct
_atom_sites_solution_secondary difmap
_audit_creation_method SHELXL-97
_cell_angle_alpha 90.00
_cell_angle_beta 90.00
_cell_angle_gamma 90.00
_cell_formula_units_Z 4
_cell_length_a 11.0676(4)
_cell_length_b 20.5981(9)
_cell_length_c 5.1963(2)
_cell_measurement_reflns_used 12743
_cell_measurement_temperature 233(2)
_cell_measurement_theta_max 24.0
_cell_measurement_theta_min 1.0
_cell_volume 1184.61(8)
_computing_data_collection COLLECT
_computing_data_reduction 'DENZO and SCALEPACK'
_computing_structure_refinement 'SHELXL-97 (Sheldrick, 1997)'
_computing_structure_solution 'SHELXS-97 (Sheldrick, 1990)'
_diffrn_ambient_temperature 233(2)
_diffrn_measured_fraction_theta_full 0.992
_diffrn_measured_fraction_theta_max 0.992
_diffrn_measurement_device_type 'Nonius KappaCCD'
_diffrn_measurement_method 'phi- and omega scans'
_diffrn_radiation_monochromator graphite
_diffrn_radiation_source 'fine-focus sealed tube'
_diffrn_radiation_type MoK\a
_diffrn_radiation_wavelength 0.71073
_diffrn_reflns_av_R_equivalents 0.0330
_diffrn_reflns_av_sigmaI/netI 0.0185
_diffrn_reflns_limit_h_max 12
_diffrn_reflns_limit_h_min -12
_diffrn_reflns_limit_k_max 23
_diffrn_reflns_limit_k_min -23
_diffrn_reflns_limit_l_max 5
_diffrn_reflns_limit_l_min -5
_diffrn_reflns_number 5650
_diffrn_reflns_theta_full 23.99
_diffrn_reflns_theta_max 23.99
_diffrn_reflns_theta_min 1.98
_diffrn_standards_number 0
_exptl_absorpt_coefficient_mu 0.115
_exptl_absorpt_correction_type none
_exptl_crystal_colour colorless
_exptl_crystal_density_diffrn 1.425
_exptl_crystal_density_method 'not measured'
_exptl_crystal_description plate
_exptl_crystal_F_000 536
_exptl_crystal_size_max 0.4
_exptl_crystal_size_mid 0.2
_exptl_crystal_size_min 0.03
_refine_diff_density_max 0.144
_refine_diff_density_min -0.163
_refine_diff_density_rms 0.030
_refine_ls_extinction_coef 0.014(3)
_refine_ls_extinction_expression Fc^*^=kFc[1+0.001xFc^2^\l^3^/sin(2\q)]^-1/4^
_refine_ls_extinction_method SHELXL
_refine_ls_goodness_of_fit_ref 1.046
_refine_ls_hydrogen_treatment 'constr, refined isotropically at O2'
_refine_ls_matrix_type full
_refine_ls_number_parameters 89
_refine_ls_number_reflns 921
_refine_ls_number_restraints 0
_refine_ls_restrained_S_all 1.046
_refine_ls_R_factor_all 0.0325
_refine_ls_R_factor_gt 0.0286
_refine_ls_shift/su_max 0.001
_refine_ls_shift/su_mean 0.000
_refine_ls_structure_factor_coef Fsqd
_refine_ls_weighting_details 'calc w=1/[\s^2^(Fo^2^)+(0.0398P)^2^+0.3594P] where P=(Fo^2^+2Fc^2^)/3'
_refine_ls_weighting_scheme calc
_refine_ls_wR_factor_gt 0.0736
_refine_ls_wR_factor_ref 0.0770
_reflns_number_gt 839
_reflns_number_total 921
_reflns_threshold_expression >2sigma(I)
_cod_data_source_file cg100806w_si_003.cif
_cod_data_source_block rrss
_cod_original_sg_symbol_H-M Pnna
_cod_database_code 4501982

loop_
_symmetry_equiv_pos_as_xyz
'x, y, z'
'-x+1/2, -y, z'
'-x+1/2, y+1/2, -z+1/2'
'x, -y+1/2, -z+1/2'
'-x, -y, -z'
'x-1/2, y, -z'
'x-1/2, -y-1/2, z-1/2'
'-x, y-1/2, z-1/2'

loop_
_atom_site_label
_atom_site_type_symbol
_atom_site_fract_x
_atom_site_fract_y
_atom_site_fract_z
_atom_site_U_iso_or_equiv
_atom_site_adp_type
_atom_site_occupancy
_atom_site_symmetry_multiplicity
_atom_site_calc_flag
_atom_site_refinement_flags
O1 O 0.11144(10) 0.54889(5) 0.41267(19) 0.0467(4) Uani 1 1 d .
O2 O 0.01241(10) 0.55072(5) 0.7845(2) 0.0465(4) Uani 1 1 d .
H2O H -0.032(2) 0.5208(14) 0.716(5) 0.105(9) Uiso 1 1 d .
O3 O 0.22338(8) 0.66484(4) 0.54221(17) 0.0312(3) Uani 1 1 d .
C1 C 0.09378(12) 0.57159(6) 0.6258(3) 0.0292(4) Uani 1 1 d .
C2 C 0.16969(12) 0.62604(6) 0.7379(3) 0.0301(4) Uani 1 1 d .
H2 H 0.1194 0.6535 0.8517 0.036 Uiso 1 1 calc .
C3 C 0.27326(13) 0.59696(7) 0.8900(3) 0.0388(4) Uani 1 1 d .
H3A H 0.3219 0.6315 0.9629 0.058 Uiso 1 1 calc R
H3B H 0.3228 0.5706 0.7769 0.058 Uiso 1 1 calc R
H3C H 0.2413 0.5701 1.0274 0.058 Uiso 1 1 calc R
C4 C 0.15116(11) 0.70654(5) 0.4037(2) 0.0264(3) Uani 1 1 d .
C5 C 0.02582(12) 0.70657(6) 0.4071(3) 0.0315(4) Uani 1 1 d .
H5 H -0.0171 0.6778 0.5137 0.038 Uiso 1 1 calc .
C6 C -0.03435(16) 0.7500 0.2500 0.0332(5) Uani 1 2 d S
H6 H -0.1193 0.7500 0.2500 0.040 Uiso 1 2 calc S
C7 C 0.21331(15) 0.7500 0.2500 0.0264(4) Uani 1 2 d S
H7 H 0.2982 0.7500 0.2500 0.032 Uiso 1 2 calc S

loop_
_atom_site_aniso_label
_atom_site_aniso_U_11
_atom_site_aniso_U_22
_atom_site_aniso_U_33
_atom_site_aniso_U_23
_atom_site_aniso_U_13
_atom_site_aniso_U_12
O1 0.0585(7) 0.0427(6) 0.0390(6) -0.0078(5) 0.0120(5) -0.0206(5)
O2 0.0525(7) 0.0419(6) 0.0452(7) -0.0065(5) 0.0153(5) -0.0204(5)
O3 0.0286(5) 0.0254(5) 0.0397(6) 0.0101(4) -0.0027(4) -0.0020(4)
C1 0.0336(7) 0.0232(7) 0.0307(8) 0.0047(6) 0.0020(6) -0.0002(5)
C2 0.0352(7) 0.0228(7) 0.0323(7) 0.0041(5) 0.0021(6) -0.0034(5)
C3 0.0420(8) 0.0343(8) 0.0401(8) 0.0092(6) -0.0052(7) -0.0019(6)
C4 0.0297(7) 0.0192(6) 0.0302(7) 0.0001(5) -0.0034(5) -0.0005(5)
C5 0.0298(7) 0.0260(7) 0.0386(8) 0.0050(6) 0.0016(6) -0.0038(5)
C6 0.0246(10) 0.0307(10) 0.0443(11) 0.0027(8) 0.000 0.000
C7 0.0245(9) 0.0202(9) 0.0344(10) -0.0006(7) 0.000 0.000

loop_
_atom_type_symbol
_atom_type_description
_atom_type_scat_dispersion_real
_atom_type_scat_dispersion_imag
_atom_type_scat_source
C C 0.0033 0.0016 'International Tables Vol C Tables 4.2.6.8 and 6.1.1.4'
H H 0.0000 0.0000 'International Tables Vol C Tables 4.2.6.8 and 6.1.1.4'
O O 0.0106 0.0060 'International Tables Vol C Tables 4.2.6.8 and 6.1.1.4'

loop_
_geom_angle_atom_site_label_1
_geom_angle_atom_site_label_2
_geom_angle_atom_site_label_3
_geom_angle
_geom_angle_site_symmetry_1
_geom_angle_site_symmetry_3
H2O O2 C1 111.7(17) . .
C4 O3 C2 118.79(10) . .
O1 C1 O2 124.28(13) . .
O1 C1 C2 122.94(12) . .
O2 C1 C2 112.73(11) . .
O3 C2 C3 106.18(10) . .
O3 C2 C1 111.83(10) . .
C3 C2 C1 109.06(10) . .
O3 C4 C7 114.65(11) . .
O3 C4 C5 125.04(11) . .
C7 C4 C5 120.31(12) . .
C6 C5 C4 118.32(12) . .
C5 C6 C5 122.39(17) 4_565 .
C4 C7 C4 120.34(16) . 4_565

loop_
_geom_bond_atom_site_label_1
_geom_bond_atom_site_label_2
_geom_bond_distance
_geom_bond_site_symmetry_2
O1 C1 1.2181(16) .
O2 H2O 0.86(3) .
O2 C1 1.2943(16) .
O3 C4 1.3766(14) .
O3 C2 1.4234(15) .
C1 C2 1.5177(18) .
C2 C3 1.5156(19) .
C4 C7 1.3828(14) .
C4 C5 1.3873(19) .
C5 C6 1.3822(15) .
C6 C5 1.3822(15) 4_565
C7 C4 1.3828(14) 4_565

loop_
_geom_hbond_atom_site_label_D
_geom_hbond_atom_site_label_H
_geom_hbond_atom_site_label_A
_geom_hbond_distance_DH
_geom_hbond_distance_HA
_geom_hbond_distance_DA
_geom_hbond_angle_DHA
_geom_hbond_site_symmetry_A
O2 H2O O1 0.86(3) 1.81(3) 2.6716(14) 173(2) 5_566

loop_
_geom_torsion_atom_site_label_1
_geom_torsion_atom_site_label_2
_geom_torsion_atom_site_label_3
_geom_torsion_atom_site_label_4
_geom_torsion
C1 C2 O3 C4 72.84(13)
